data_7051543
loop_
_publ_author_name
'Teuma, Emmanuelle'
'Etienne, Michel'
'Donnadieu, Bruno'
'McGrady, G. Sean'

_publ_section_title
;
 Synthesis and structural characterisation of
 [TpMe2Nb(CH3)2(CH3C&#xE002;CCH3)] and
 [TpMe2NbCl(CH3)(CH3C&#xE002;CCH3)]: is there an intrinsic \a-agostic
 interaction in alkyl complexes of the [TpMe2Nb(alkyne)] moiety?
;
_journal_issue 3
_journal_name_full 'New Journal of Chemistry'
_journal_page_first 409
_journal_paper_doi 10.1039/b514820k
_journal_volume 30
_journal_year 2006
_chemical_formula_sum 'C21 H34 B N6 Nb'
_chemical_formula_weight 474.26
_chemical_name_systematic
;
?
;
_space_group_IT_number 29
_symmetry_cell_setting orthorhombic
_symmetry_space_group_name_Hall 'P 2c -2ac'
_symmetry_space_group_name_H-M 'P c a 21'
_atom_sites_solution_hydrogens geom
_atom_sites_solution_primary direct
_atom_sites_solution_secondary difmap
_audit_creation_method SHELXL-97
_cell_angle_alpha 90.00
_cell_angle_beta 90.00
_cell_angle_gamma 90.00
_cell_formula_units_Z 4
_cell_length_a 10.1222(13)
_cell_length_b 13.6129(13)
_cell_length_c 16.5563(15)
_cell_measurement_reflns_used 8000
_cell_measurement_temperature 160(2)
_cell_measurement_theta_max 24.7
_cell_measurement_theta_min 2.0
_cell_volume 2281.3(4)
_computing_cell_refinement 'Stoe IPDS software (Stoe, 1996)'
_computing_data_collection 'Stoe IPDS software (Stoe, 1996)'
_computing_data_reduction 'XRED (Stoe, 1.08, 1996)'
_computing_molecular_graphics 'ORTEP3 for Windows (Farrugia, 1997)'
_computing_publication_material 'SHELXL-97 (Sheldrick, 1997)'
_computing_structure_refinement 'SHELXL-97 (Sheldrick, 1997)'
_computing_structure_solution 'SIR92 (Giacovazzo et al, 1992)'
_diffrn_ambient_temperature 160(2)
_diffrn_measured_fraction_theta_full 0.998
_diffrn_measured_fraction_theta_max 0.998
_diffrn_measurement_device 'Stoe IPDS'
_diffrn_measurement_method \f
_diffrn_radiation_monochromator graphite
_diffrn_radiation_source 'fine-focus sealed tube'
_diffrn_radiation_type MoK\a
_diffrn_radiation_wavelength 0.71073
_diffrn_reflns_av_R_equivalents 0.0547
_diffrn_reflns_av_sigmaI/netI 0.0391
_diffrn_reflns_limit_h_max 11
_diffrn_reflns_limit_h_min -11
_diffrn_reflns_limit_k_max 16
_diffrn_reflns_limit_k_min -16
_diffrn_reflns_limit_l_max 18
_diffrn_reflns_limit_l_min -19
_diffrn_reflns_number 15009
_diffrn_reflns_theta_full 24.70
_diffrn_reflns_theta_max 24.70
_diffrn_reflns_theta_min 2.51
_diffrn_standards_decay_% 0.1
_diffrn_standards_number 200
_exptl_absorpt_coefficient_mu 0.547
_exptl_absorpt_correction_T_max 0.8986
_exptl_absorpt_correction_T_min 0.8110
_exptl_absorpt_correction_type refdelf
_exptl_crystal_colour orange
_exptl_crystal_density_diffrn 1.381
_exptl_crystal_density_method 'not measured'
_exptl_crystal_description 'prism frag'
_exptl_crystal_F_000 992
_exptl_crystal_size_max 0.40
_exptl_crystal_size_mid 0.30
_exptl_crystal_size_min 0.20
_refine_diff_density_max 0.674
_refine_diff_density_min -0.540
_refine_diff_density_rms 0.067
_refine_ls_abs_structure_details 'Flack H D (1983), Acta Cryst. A39, 876-881'
_refine_ls_abs_structure_Flack -0.03(5)
_refine_ls_extinction_method none
_refine_ls_goodness_of_fit_ref 1.002
_refine_ls_hydrogen_treatment mixed
_refine_ls_matrix_type full
_refine_ls_number_parameters 276
_refine_ls_number_reflns 3828
_refine_ls_number_restraints 1
_refine_ls_restrained_S_all 1.002
_refine_ls_R_factor_all 0.0404
_refine_ls_R_factor_gt 0.0318
_refine_ls_shift/su_max 0.001
_refine_ls_shift/su_mean 0.000
_refine_ls_structure_factor_coef Fsqd
_refine_ls_weighting_details 'calc w=1/[\s^2^(Fo^2^)+(0.0500P)^2^+0.0000P] where P=(Fo^2^+2Fc^2^)/3'
_refine_ls_weighting_scheme calc
_refine_ls_wR_factor_gt 0.0745
_refine_ls_wR_factor_ref 0.0776
_reflns_number_gt 3293
_reflns_number_total 3828
_reflns_threshold_expression >2sigma(I)
_cod_data_source_file b514820k.txt
_cod_data_source_block 2
_cod_depositor_comments
;
The following automatic conversions were performed:
'_symmetry_cell_setting' value 'Orthorhombic' changed to 'orthorhombic'
according to '/home/saulius/struct/CIF-dictionaries/cif_core.dic'
dictionary named 'cif_core.dic' version 2.4.1 from 2010-06-29.

Automatic conversion script
Id: cif_fix_enum 1527 2010-12-29 10:47:43Z saulius 
;
_cod_original_sg_symbol_H-M 'P c a 2(1)'
_cod_database_code 7051543

loop_
_symmetry_equiv_pos_as_xyz
'x, y, z'
'-x+1/2, y, z+1/2'
'x+1/2, -y, z'
'-x, -y, z+1/2'

loop_
_atom_site_label
_atom_site_type_symbol
_atom_site_fract_x
_atom_site_fract_y
_atom_site_fract_z
_atom_site_U_iso_or_equiv
_atom_site_adp_type
_atom_site_occupancy
_atom_site_symmetry_multiplicity
_atom_site_calc_flag
_atom_site_refinement_flags
_atom_site_disorder_assembly
_atom_site_disorder_group
Nb1 Nb 0.88059(2) 0.75427(2) 0.66475(4) 0.01945(10) Uani 1 1 d . . .
B1 B 1.0588(4) 0.7346(3) 0.4895(2) 0.0161(8) Uani 1 1 d . . .
N11 N 0.9361(3) 0.8675(2) 0.56401(19) 0.0191(7) Uani 1 1 d . . .
N12 N 1.0103(3) 0.8404(2) 0.49754(18) 0.0180(6) Uani 1 1 d . . .
N21 N 0.8553(3) 0.6546(2) 0.5509(2) 0.0200(7) Uani 1 1 d . . .
N22 N 0.9413(3) 0.6633(2) 0.48714(18) 0.0168(6) Uani 1 1 d . . .
N31 N 1.0968(3) 0.7101(2) 0.63820(18) 0.0196(7) Uani 1 1 d . . .
N32 N 1.1494(3) 0.7119(2) 0.56139(18) 0.0156(6) Uani 1 1 d . . .
C1 C 0.9596(4) 0.8532(3) 0.7441(2) 0.0259(9) Uani 1 1 d . . .
C2 C 0.8550(4) 0.8145(3) 0.7773(3) 0.0279(9) Uani 1 1 d . . .
C3 C 1.0703(4) 0.9218(3) 0.7583(3) 0.0340(10) Uani 1 1 d . . .
H3A H 1.0581 0.9808 0.7253 0.051 Uiso 1 1 calc R . .
H3B H 1.1537 0.8899 0.7436 0.051 Uiso 1 1 calc R . .
H3C H 1.0725 0.9402 0.8155 0.051 Uiso 1 1 calc R . .
C4 C 0.7755(5) 0.8153(3) 0.8536(3) 0.0442(12) Uani 1 1 d . . .
H4A H 0.6846 0.8350 0.8415 0.066 Uiso 1 1 calc R . .
H4B H 0.8145 0.8620 0.8919 0.066 Uiso 1 1 calc R . .
H4C H 0.7756 0.7494 0.8775 0.066 Uiso 1 1 calc R . .
C10 C 0.8703(4) 0.6130(3) 0.7300(3) 0.0301(9) Uani 1 1 d . . .
H10A H 0.9065 0.5607 0.6959 0.045 Uiso 1 1 calc R . .
H10B H 0.7781 0.5981 0.7431 0.045 Uiso 1 1 calc R . .
H10C H 0.9219 0.6175 0.7800 0.045 Uiso 1 1 calc R . .
C11 C 0.9155(4) 0.9647(2) 0.5560(2) 0.0237(8) Uani 1 1 d . . .
C12 C 0.9780(4) 0.9990(3) 0.4875(2) 0.0259(8) Uani 1 1 d . . .
H12 H 0.9802 1.0649 0.4688 0.031 Uiso 1 1 calc R . .
C13 C 1.0361(3) 0.9193(3) 0.4519(2) 0.0224(8) Uani 1 1 d . . .
C14 C 0.8340(4) 1.0238(3) 0.6140(3) 0.0325(9) Uani 1 1 d . . .
H14A H 0.8373 0.9933 0.6675 0.049 Uiso 1 1 calc R . .
H14B H 0.7422 1.0260 0.5951 0.049 Uiso 1 1 calc R . .
H14C H 0.8691 1.0907 0.6172 0.049 Uiso 1 1 calc R . .
C15 C 1.1200(4) 0.9124(3) 0.3776(3) 0.0341(10) Uani 1 1 d . . .
H15A H 1.0765 0.8698 0.3379 0.051 Uiso 1 1 calc R . .
H15B H 1.2063 0.8848 0.3917 0.051 Uiso 1 1 calc R . .
H15C H 1.1318 0.9781 0.3545 0.051 Uiso 1 1 calc R . .
C20 C 0.6758(4) 0.8021(3) 0.6398(3) 0.0342(10) Uani 1 1 d . . .
H20A H 0.6137 0.7560 0.6649 0.051 Uiso 1 1 calc R . .
H20B H 0.6610 0.8035 0.5813 0.051 Uiso 1 1 calc R . .
H20C H 0.6619 0.8679 0.6622 0.051 Uiso 1 1 calc R . .
C21 C 0.7648(3) 0.5875(2) 0.5278(3) 0.0245(8) Uani 1 1 d . . .
C22 C 0.7911(4) 0.5559(3) 0.4508(3) 0.0285(9) Uani 1 1 d . . .
H22 H 0.7415 0.5096 0.4204 0.034 Uiso 1 1 calc R . .
C23 C 0.9032(3) 0.6041(3) 0.4260(2) 0.0219(8) Uani 1 1 d . . .
C24 C 0.6544(4) 0.5540(3) 0.5814(3) 0.0343(10) Uani 1 1 d . . .
H24A H 0.6292 0.6075 0.6179 0.051 Uiso 1 1 calc R . .
H24B H 0.6835 0.4972 0.6131 0.051 Uiso 1 1 calc R . .
H24C H 0.5782 0.5354 0.5482 0.051 Uiso 1 1 calc R . .
C25 C 0.9725(4) 0.5987(3) 0.3469(2) 0.0284(9) Uani 1 1 d . . .
H25A H 0.9799 0.6647 0.3238 0.043 Uiso 1 1 calc R . .
H25B H 0.9223 0.5566 0.3100 0.043 Uiso 1 1 calc R . .
H25C H 1.0610 0.5711 0.3548 0.043 Uiso 1 1 calc R . .
C31 C 1.1993(4) 0.6924(3) 0.6882(2) 0.0214(8) Uani 1 1 d . . .
C32 C 1.3142(3) 0.6847(3) 0.6441(2) 0.0216(9) Uani 1 1 d . . .
H32 H 1.4002 0.6722 0.6647 0.026 Uiso 1 1 calc R . .
C33 C 1.2804(3) 0.6987(2) 0.5647(2) 0.0189(7) Uani 1 1 d . . .
C34 C 1.1836(4) 0.6797(3) 0.7774(2) 0.0312(10) Uani 1 1 d . . .
H34A H 1.1126 0.7226 0.7968 0.047 Uiso 1 1 calc R . .
H34B H 1.2664 0.6970 0.8045 0.047 Uiso 1 1 calc R . .
H34C H 1.1613 0.6111 0.7893 0.047 Uiso 1 1 calc R . .
C35 C 1.3672(3) 0.7027(3) 0.4912(2) 0.0246(8) Uani 1 1 d . . .
H35A H 1.3505 0.7639 0.4617 0.037 Uiso 1 1 calc R . .
H35B H 1.3478 0.6465 0.4562 0.037 Uiso 1 1 calc R . .
H35C H 1.4601 0.7004 0.5078 0.037 Uiso 1 1 calc R . .
H1 H 1.117(3) 0.727(3) 0.435(3) 0.018(10) Uiso 1 1 d . . .

loop_
_atom_site_aniso_label
_atom_site_aniso_U_11
_atom_site_aniso_U_22
_atom_site_aniso_U_33
_atom_site_aniso_U_23
_atom_site_aniso_U_13
_atom_site_aniso_U_12
Nb1 0.02048(15) 0.01915(15) 0.01871(15) -0.00024(17) 0.0053(2) 0.00085(13)
B1 0.0175(19) 0.019(2) 0.0119(19) 0.0025(16) -0.0019(15) 0.0033(15)
N11 0.0209(17) 0.0160(15) 0.0205(17) -0.0027(14) 0.0043(14) 0.0014(13)
N12 0.0199(15) 0.0169(14) 0.0172(15) 0.0004(13) 0.0020(13) 0.0022(12)
N21 0.0171(15) 0.0224(15) 0.0206(18) 0.0031(14) -0.0007(13) 0.0014(12)
N22 0.0166(15) 0.0159(14) 0.0179(15) -0.0008(13) -0.0036(12) 0.0028(12)
N31 0.0257(17) 0.0192(14) 0.0141(15) -0.0004(11) 0.0014(12) -0.0029(12)
N32 0.0184(15) 0.0160(14) 0.0123(15) 0.0005(13) -0.0037(12) -0.0003(12)
C1 0.030(2) 0.022(2) 0.026(2) -0.0042(17) -0.0005(17) 0.0035(17)
C2 0.027(2) 0.025(2) 0.032(2) 0.0028(18) 0.0063(18) 0.0048(17)
C3 0.034(2) 0.038(2) 0.030(2) -0.0040(19) 0.0023(18) -0.0071(19)
C4 0.057(3) 0.039(3) 0.037(3) -0.011(2) 0.031(2) -0.018(2)
C10 0.032(2) 0.029(2) 0.029(2) 0.0054(19) 0.0082(18) -0.0008(17)
C11 0.0251(19) 0.0165(18) 0.029(2) -0.0042(17) 0.0016(17) 0.0047(16)
C12 0.033(2) 0.0156(18) 0.029(2) 0.0043(16) -0.0004(18) 0.0040(15)
C13 0.0240(19) 0.0217(19) 0.021(2) 0.0044(16) 0.0027(15) 0.0027(15)
C14 0.040(2) 0.022(2) 0.036(2) -0.0030(19) 0.0063(19) 0.0077(18)
C15 0.045(3) 0.027(2) 0.030(2) 0.0116(19) 0.0118(18) 0.0062(18)
C20 0.023(2) 0.031(2) 0.049(3) -0.0041(18) 0.0013(18) 0.0018(17)
C21 0.0183(19) 0.0145(17) 0.041(2) 0.0085(18) -0.0069(16) -0.0004(15)
C22 0.025(2) 0.0194(18) 0.041(3) -0.0058(18) -0.0113(18) 0.0009(16)
C23 0.0198(18) 0.0180(17) 0.028(2) -0.0025(16) -0.0081(15) 0.0065(14)
C24 0.026(2) 0.025(2) 0.052(3) 0.0047(19) -0.0026(19) -0.0054(17)
C25 0.0256(19) 0.034(2) 0.026(2) -0.0140(18) -0.0102(16) 0.0054(17)
C31 0.030(2) 0.0192(17) 0.0154(19) -0.0001(13) -0.0070(14) -0.0030(15)
C32 0.0152(17) 0.0261(18) 0.024(2) -0.0016(14) -0.0074(14) -0.0041(13)
C33 0.0151(18) 0.0175(17) 0.024(2) -0.0010(16) -0.0003(15) -0.0020(14)
C34 0.030(2) 0.044(3) 0.020(2) 0.002(2) -0.0041(18) -0.0008(19)
C35 0.0158(18) 0.033(2) 0.025(2) -0.0007(17) 0.0001(16) 0.0012(15)

loop_
_atom_type_symbol
_atom_type_description
_atom_type_scat_dispersion_real
_atom_type_scat_dispersion_imag
_atom_type_scat_source
C C 0.0033 0.0016 'International Tables Vol C Tables 4.2.6.8 and 6.1.1.4'
H H 0.0000 0.0000 'International Tables Vol C Tables 4.2.6.8 and 6.1.1.4'
B B 0.0013 0.0007 'International Tables Vol C Tables 4.2.6.8 and 6.1.1.4'
N N 0.0061 0.0033 'International Tables Vol C Tables 4.2.6.8 and 6.1.1.4'
Nb Nb -2.0727 0.6215 'International Tables Vol C Tables 4.2.6.8 and 6.1.1.4'

loop_
_geom_angle_atom_site_label_1
_geom_angle_atom_site_label_2
_geom_angle_atom_site_label_3
_geom_angle
_geom_angle_site_symmetry_1
_geom_angle_site_symmetry_3
_geom_angle_publ_flag
C1 Nb1 C2 37.15(16) . . ?
C1 Nb1 C10 106.13(17) . . ?
C2 Nb1 C10 84.15(16) . . ?
C1 Nb1 C20 107.04(16) . . ?
C2 Nb1 C20 86.18(16) . . ?
C10 Nb1 C20 107.67(16) . . ?
C1 Nb1 N31 85.58(14) . . ?
C2 Nb1 N31 113.35(14) . . ?
C10 Nb1 N31 84.89(13) . . ?
C20 Nb1 N31 158.19(14) . . ?
C1 Nb1 N21 160.69(14) . . ?
C2 Nb1 N21 161.93(13) . . ?
C10 Nb1 N21 83.32(15) . . ?
C20 Nb1 N21 85.27(14) . . ?
N31 Nb1 N21 78.42(11) . . ?
C1 Nb1 N11 85.99(13) . . ?
C2 Nb1 N11 114.47(14) . . ?
C10 Nb1 N11 159.05(13) . . ?
C20 Nb1 N11 84.14(14) . . ?
N31 Nb1 N11 78.98(11) . . ?
N21 Nb1 N11 80.44(11) . . ?
N12 B1 N32 108.3(3) . . ?
N12 B1 N22 110.5(3) . . ?
N32 B1 N22 110.8(3) . . ?
C11 N11 N12 105.6(3) . . ?
C11 N11 Nb1 132.9(3) . . ?
N12 N11 Nb1 121.4(2) . . ?
C13 N12 N11 109.9(3) . . ?
C13 N12 B1 130.1(3) . . ?
N11 N12 B1 119.8(3) . . ?
C21 N21 N22 105.7(3) . . ?
C21 N21 Nb1 134.2(3) . . ?
N22 N21 Nb1 120.0(2) . . ?
C23 N22 N21 110.1(3) . . ?
C23 N22 B1 128.1(3) . . ?
N21 N22 B1 121.8(3) . . ?
C31 N31 N32 105.8(3) . . ?
C31 N31 Nb1 131.1(2) . . ?
N32 N31 Nb1 122.4(2) . . ?
C33 N32 N31 110.0(3) . . ?
C33 N32 B1 130.6(3) . . ?
N31 N32 B1 119.2(3) . . ?
C2 C1 C3 143.4(4) . . ?
C2 C1 Nb1 71.8(3) . . ?
C3 C1 Nb1 144.7(3) . . ?
C1 C2 C4 142.1(4) . . ?
C1 C2 Nb1 71.1(3) . . ?
C4 C2 Nb1 146.8(3) . . ?
N11 C11 C12 110.0(3) . . ?
N11 C11 C14 123.3(3) . . ?
C12 C11 C14 126.7(3) . . ?
C13 C12 C11 106.5(3) . . ?
N12 C13 C12 108.0(3) . . ?
N12 C13 C15 121.6(3) . . ?
C12 C13 C15 130.4(3) . . ?
N21 C21 C22 110.1(3) . . ?
N21 C21 C24 123.0(4) . . ?
C22 C21 C24 126.9(3) . . ?
C21 C22 C23 106.7(3) . . ?
N22 C23 C22 107.3(3) . . ?
N22 C23 C25 123.7(3) . . ?
C22 C23 C25 128.9(3) . . ?
N31 C31 C32 109.8(3) . . ?
N31 C31 C34 123.0(3) . . ?
C32 C31 C34 127.2(3) . . ?
C33 C32 C31 106.7(3) . . ?
N32 C33 C32 107.7(3) . . ?
N32 C33 C35 122.8(3) . . ?
C32 C33 C35 129.5(3) . . ?

loop_
_geom_bond_atom_site_label_1
_geom_bond_atom_site_label_2
_geom_bond_distance
_geom_bond_site_symmetry_2
_geom_bond_publ_flag
Nb1 C1 2.044(4) . ?
Nb1 C2 2.053(4) . ?
Nb1 C10 2.208(4) . ?
Nb1 C20 2.212(4) . ?
Nb1 N31 2.312(3) . ?
Nb1 N21 2.337(3) . ?
Nb1 N11 2.340(3) . ?
B1 N12 1.527(4) . ?
B1 N32 1.534(5) . ?
B1 N22 1.535(5) . ?
N11 C11 1.346(4) . ?
N11 N12 1.383(4) . ?
N12 C13 1.339(5) . ?
N21 C21 1.350(5) . ?
N21 N22 1.373(4) . ?
N22 C23 1.350(5) . ?
N31 C31 1.349(4) . ?
N31 N32 1.379(4) . ?
N32 C33 1.339(4) . ?
C1 C2 1.305(6) . ?
C1 C3 1.478(6) . ?
C2 C4 1.497(6) . ?
C11 C12 1.379(6) . ?
C11 C14 1.500(5) . ?
C12 C13 1.368(5) . ?
C13 C15 1.497(5) . ?
C21 C22 1.372(6) . ?
C21 C24 1.498(5) . ?
C22 C23 1.373(5) . ?
C23 C25 1.488(6) . ?
C31 C32 1.377(5) . ?
C31 C34 1.496(5) . ?
C32 C33 1.372(5) . ?
C33 C35 1.501(5) . ?
